data_4506975
loop_
_publ_author_name
'Yi, Fei-Yan'
'Sun, Zhong-Ming'

_publ_section_title
;
 Solvent-Controlled Syntheses, Structure, and Magnetic Properties of
 Trinuclear Mn(II)-Based Metal--Organic Frameworks
;
_journal_issue 11
_journal_name_full 'Crystal Growth &amp; Design'
_journal_page_first 5693
_journal_paper_doi 10.1021/cg3011844
_journal_volume 12
_journal_year 2012
_chemical_formula_sum 'C55 H51 Mn3 N O22'
_chemical_formula_weight 1242.79
_chemical_name_systematic
; 
 ? 
;
_space_group_IT_number 14
_symmetry_cell_setting monoclinic
_symmetry_space_group_name_Hall '-P 2ybc'
_symmetry_space_group_name_H-M 'P 1 21/c 1'
_atom_sites_solution_hydrogens geom
_atom_sites_solution_primary direct
_atom_sites_solution_secondary difmap
_audit_creation_method SHELXL-97
_cell_angle_alpha 90.00
_cell_angle_beta 98.213(2)
_cell_angle_gamma 90.00
_cell_formula_units_Z 4
_cell_length_a 24.2334(19)
_cell_length_b 11.3031(9)
_cell_length_c 36.079(3)
_cell_measurement_temperature 273(2)
_cell_volume 9781.1(14)
_computing_structure_refinement 'SHELXL-97 (Sheldrick, 1997)'
_computing_structure_solution 'SHELXS-97 (Sheldrick, 1990)'
_diffrn_ambient_temperature 273(2)
_diffrn_measured_fraction_theta_full 0.991
_diffrn_measured_fraction_theta_max 0.991
_diffrn_radiation_monochromator graphite
_diffrn_radiation_source 'fine-focus sealed tube'
_diffrn_radiation_type MoK\a
_diffrn_radiation_wavelength 0.71073
_diffrn_reflns_av_R_equivalents 0.0659
_diffrn_reflns_av_sigmaI/netI 0.0892
_diffrn_reflns_limit_h_max 29
_diffrn_reflns_limit_h_min -28
_diffrn_reflns_limit_k_max 13
_diffrn_reflns_limit_k_min -12
_diffrn_reflns_limit_l_max 44
_diffrn_reflns_limit_l_min -44
_diffrn_reflns_number 53067
_diffrn_reflns_theta_full 26.14
_diffrn_reflns_theta_max 26.14
_diffrn_reflns_theta_min 1.14
_exptl_absorpt_coefficient_mu 0.428
_exptl_absorpt_correction_T_max 0.7453
_exptl_absorpt_correction_T_min 0.6709
_exptl_absorpt_correction_type multi-scan
_exptl_crystal_colour colorless
_exptl_crystal_density_diffrn 0.844
_exptl_crystal_density_method 'not measured'
_exptl_crystal_description brick
_exptl_crystal_F_000 2556
_exptl_crystal_size_max 0.2
_exptl_crystal_size_mid 0.2
_exptl_crystal_size_min 0.15
_platon_squeeze_details
;
;
_refine_diff_density_max 0.434
_refine_diff_density_min -0.524
_refine_diff_density_rms 0.047
_refine_ls_extinction_method none
_refine_ls_goodness_of_fit_ref 0.912
_refine_ls_hydrogen_treatment constr
_refine_ls_matrix_type full
_refine_ls_number_parameters 730
_refine_ls_number_reflns 19329
_refine_ls_number_restraints 0
_refine_ls_restrained_S_all 0.912
_refine_ls_R_factor_all 0.0772
_refine_ls_R_factor_gt 0.0433
_refine_ls_shift/su_max 0.002
_refine_ls_shift/su_mean 0.000
_refine_ls_structure_factor_coef Fsqd
_refine_ls_weighting_details 'calc w=1/[\s^2^(Fo^2^)+(0.0204P)^2^+0.0000P] where P=(Fo^2^+2Fc^2^)/3'
_refine_ls_weighting_scheme calc
_refine_ls_wR_factor_gt 0.0824
_refine_ls_wR_factor_ref 0.0871
_reflns_number_gt 10803
_reflns_number_total 19329
_reflns_threshold_expression >2sigma(I)
_cod_data_source_file cg3011844_si_002.cif
_cod_data_source_block 3
_cod_original_cell_volume 9781.3(13)
_cod_original_sg_symbol_H-M P2(1)/c
_cod_database_code 4506975

loop_
_symmetry_equiv_pos_as_xyz
'x, y, z'
'-x, y+1/2, -z+1/2'
'-x, -y, -z'
'x, -y-1/2, z-1/2'

loop_
_atom_site_label
_atom_site_type_symbol
_atom_site_fract_x
_atom_site_fract_y
_atom_site_fract_z
_atom_site_U_iso_or_equiv
_atom_site_adp_type
_atom_site_occupancy
_atom_site_symmetry_multiplicity
_atom_site_calc_flag
_atom_site_refinement_flags
Mn1 Mn 0.715898(13) 0.87896(3) 0.378955(9) 0.03245(9) Uani 1 1 d .
Mn2 Mn 0.674341(13) 1.15542(3) 0.341399(9) 0.03232(9) Uani 1 1 d .
Mn3 Mn 0.696743(15) 0.60102(3) 0.402940(10) 0.04329(11) Uani 1 1 d .
N1 N 0.50924(10) 1.2891(2) 0.34767(8) 0.0724(7) Uani 1 1 d .
C1 C 0.69233(8) 0.9869(2) 0.63069(6) 0.0320(5) Uani 1 1 d .
C2 C 0.69313(9) 0.9594(2) 0.58956(6) 0.0398(6) Uani 1 1 d .
H2A H 0.7221 0.9019 0.5870 0.048 Uiso 1 1 d R
H2B H 0.6575 0.9274 0.5783 0.048 Uiso 1 1 d R
C3 C 0.64634(8) 1.0760(2) 0.63465(7) 0.0415(6) Uani 1 1 d .
H3A H 0.6471 1.0978 0.6607 0.050 Uiso 1 1 d R
H3B H 0.6513 1.1471 0.6204 0.050 Uiso 1 1 d R
C4 C 0.68335(9) 0.8704(2) 0.65035(6) 0.0406(6) Uani 1 1 d .
H4A H 0.6502 0.8314 0.6378 0.049 Uiso 1 1 d R
H4B H 0.7149 0.8179 0.6500 0.049 Uiso 1 1 d R
C5 C 0.74731(8) 1.0426(2) 0.64818(6) 0.0403(6) Uani 1 1 d .
H5A H 0.7548 1.1131 0.6344 0.048 Uiso 1 1 d R
H5B H 0.7451 1.0650 0.6739 0.048 Uiso 1 1 d R
C6 C 0.69931(10) 1.0749(2) 0.53402(7) 0.0454(6) Uani 1 1 d .
C7 C 0.71258(13) 1.1831(2) 0.52053(7) 0.0690(9) Uani 1 1 d .
H7A H 0.7253 1.2436 0.5371 0.083 Uiso 1 1 calc R
C8 C 0.70712(12) 1.2023(2) 0.48248(7) 0.0669(9) Uani 1 1 d .
H8A H 0.7152 1.2765 0.4734 0.080 Uiso 1 1 calc R
C9 C 0.68987(10) 1.1126(2) 0.45774(6) 0.0407(6) Uani 1 1 d .
C10 C 0.67824(9) 1.0030(2) 0.47184(6) 0.0434(6) Uani 1 1 d .
H10A H 0.6673 0.9411 0.4554 0.052 Uiso 1 1 calc R
C11 C 0.68259(10) 0.9846(2) 0.50986(7) 0.0447(6) Uani 1 1 d .
H11A H 0.6742 0.9109 0.5191 0.054 Uiso 1 1 calc R
C12 C 0.68477(9) 1.1342(2) 0.41676(6) 0.0381(6) Uani 1 1 d .
C13 C 0.54763(9) 1.0872(2) 0.62184(7) 0.0424(6) Uani 1 1 d .
C14 C 0.49765(10) 1.0292(2) 0.61065(7) 0.0528(7) Uani 1 1 d .
H14A H 0.4976 0.9500 0.6036 0.063 Uiso 1 1 calc R
C15 C 0.44827(10) 1.0889(2) 0.60994(7) 0.0526(7) Uani 1 1 d .
H15A H 0.4148 1.0495 0.6027 0.063 Uiso 1 1 calc R
C16 C 0.44772(9) 1.2057(2) 0.61972(7) 0.0444(6) Uani 1 1 d .
C17 C 0.49770(10) 1.2621(2) 0.63203(7) 0.0512(7) Uani 1 1 d .
H17A H 0.4975 1.3405 0.6398 0.061 Uiso 1 1 calc R
C18 C 0.54791(9) 1.2035(2) 0.63294(7) 0.0493(7) Uani 1 1 d .
H18A H 0.5814 1.2422 0.6409 0.059 Uiso 1 1 calc R
C19 C 0.39448(10) 1.2754(2) 0.61645(8) 0.0476(7) Uani 1 1 d .
C20 C 0.67172(9) 0.8113(2) 0.71252(7) 0.0424(6) Uani 1 1 d .
C21 C 0.67864(10) 0.6927(2) 0.70556(7) 0.0497(7) Uani 1 1 d .
H21A H 0.6868 0.6678 0.6824 0.060 Uiso 1 1 calc R
C22 C 0.67327(10) 0.6113(2) 0.73340(7) 0.0495(7) Uani 1 1 d .
H22A H 0.6773 0.5312 0.7286 0.059 Uiso 1 1 calc R
C23 C 0.66194(9) 0.6462(2) 0.76844(6) 0.0381(6) Uani 1 1 d .
C24 C 0.65420(9) 0.7657(2) 0.77421(6) 0.0413(6) Uani 1 1 d .
H24A H 0.6454 0.7909 0.7972 0.050 Uiso 1 1 calc R
C25 C 0.65915(9) 0.8477(2) 0.74703(7) 0.0429(6) Uani 1 1 d .
H25A H 0.6540 0.9275 0.7518 0.051 Uiso 1 1 d R
C26 C 0.66012(9) 0.5589(2) 0.79921(7) 0.0413(6) Uani 1 1 d .
C27 C 0.84478(8) 1.0087(2) 0.65635(7) 0.0485(7) Uani 1 1 d .
H27B H 0.8496 1.0697 0.6386 0.058 Uiso 1 1 d R
H27A H 0.8487 1.0420 0.6811 0.058 Uiso 1 1 d R
C28 C 0.88518(8) 0.5943(2) 0.16291(6) 0.0391(6) Uani 1 1 d .
C29 C 0.87660(10) 0.6793(2) 0.13039(6) 0.0455(6) Uani 1 1 d .
H29A H 0.8398 0.7145 0.1284 0.055 Uiso 1 1 d R
H29B H 0.9042 0.7420 0.1338 0.055 Uiso 1 1 d R
C30 C 0.94314(8) 0.5421(2) 0.16723(7) 0.0451(6) Uani 1 1 d .
H30A H 0.9477 0.4854 0.1876 0.054 Uiso 1 1 calc R
H30B H 0.9487 0.5012 0.1444 0.054 Uiso 1 1 calc R
C31 C 0.87521(9) 0.6635(2) 0.19786(6) 0.0470(7) Uani 1 1 d .
H31A H 0.9020 0.7274 0.2025 0.056 Uiso 1 1 d R
H31B H 0.8380 0.6972 0.1945 0.056 Uiso 1 1 d R
C32 C 0.85367(10) 0.6488(3) 0.06340(7) 0.0493(7) Uani 1 1 d .
C33 C 0.83381(12) 0.7598(3) 0.05648(8) 0.0657(8) Uani 1 1 d .
H33A H 0.8382 0.8167 0.0753 0.079 Uiso 1 1 calc R
C34 C 0.80642(11) 0.7880(3) 0.02048(8) 0.0636(8) Uani 1 1 d .
H34A H 0.7930 0.8643 0.0155 0.076 Uiso 1 1 calc R
C35 C 0.79933(10) 0.7051(2) -0.00729(7) 0.0495(7) Uani 1 1 d .
C36 C 0.81999(11) 0.5934(3) 0.00109(8) 0.0650(8) Uani 1 1 d .
H36A H 0.8155 0.5358 -0.0175 0.078 Uiso 1 1 calc R
C37 C 0.84712(12) 0.5639(3) 0.03616(8) 0.0654(8) Uani 1 1 d .
H37A H 0.8607 0.4877 0.0411 0.079 Uiso 1 1 calc R
C38 C 0.76855(10) 0.7322(3) -0.04530(8) 0.0502(7) Uani 1 1 d .
C39 C 1.03704(9) 0.6097(2) 0.17132(7) 0.0456(6) Uani 1 1 d .
C40 C 1.07223(10) 0.7063(2) 0.17219(8) 0.0605(8) Uani 1 1 d .
H40A H 1.0591 0.7819 0.1761 0.073 Uiso 1 1 calc R
C41 C 1.12734(10) 0.6887(2) 0.16712(8) 0.0579(8) Uani 1 1 d .
H41A H 1.1508 0.7540 0.1674 0.069 Uiso 1 1 calc R
C42 C 1.14809(9) 0.5799(2) 0.16186(7) 0.0401(6) Uani 1 1 d .
C43 C 1.11271(9) 0.4844(2) 0.16223(7) 0.0516(7) Uani 1 1 d .
H43A H 1.1262 0.4085 0.1592 0.062 Uiso 1 1 calc R
C44 C 1.05772(9) 0.4993(2) 0.16699(7) 0.0554(7) Uani 1 1 d .
H44A H 1.0346 0.4337 0.1672 0.066 Uiso 1 1 calc R
C45 C 1.20711(9) 0.5635(2) 0.15457(7) 0.0409(6) Uani 1 1 d .
C46 C 0.84968(10) 0.5954(3) 0.25656(7) 0.0473(7) Uani 1 1 d .
C47 C 0.83710(11) 0.4944(3) 0.27448(8) 0.0627(8) Uani 1 1 d .
H47A H 0.8502 0.4220 0.2671 0.075 Uiso 1 1 calc R
C48 C 0.80556(10) 0.4976(2) 0.30309(7) 0.0550(7) Uani 1 1 d .
H48A H 0.7972 0.4278 0.3148 0.066 Uiso 1 1 calc R
C49 C 0.78618(9) 0.6044(2) 0.31463(6) 0.0369(6) Uani 1 1 d .
C50 C 0.80004(9) 0.7069(2) 0.29705(7) 0.0452(6) Uani 1 1 d .
H50A H 0.7885 0.7797 0.3051 0.054 Uiso 1 1 calc R
C51 C 0.83096(10) 0.7022(2) 0.26760(7) 0.0516(7) Uani 1 1 d .
H51A H 0.8389 0.7712 0.2554 0.062 Uiso 1 1 calc R
C52 C 0.75239(9) 0.6097(2) 0.34564(7) 0.0389(6) Uani 1 1 d .
C53 C 0.56245(11) 1.2630(3) 0.35302(8) 0.0597(8) Uani 1 1 d .
H53A H 0.5858 1.3125 0.3688 0.072 Uiso 1 1 calc R
C54 C 0.48726(15) 1.3877(4) 0.36646(13) 0.1458(18) Uani 1 1 d .
H54A H 0.5170 1.4252 0.3827 0.219 Uiso 1 1 calc R
H54B H 0.4596 1.3596 0.3809 0.219 Uiso 1 1 calc R
H54C H 0.4706 1.4437 0.3482 0.219 Uiso 1 1 calc R
C55 C 0.47113(13) 1.2214(3) 0.32182(12) 0.1232(16) Uani 1 1 d .
H55A H 0.4907 1.1571 0.3122 0.185 Uiso 1 1 calc R
H55B H 0.4553 1.2713 0.3015 0.185 Uiso 1 1 calc R
H55C H 0.4419 1.1907 0.3345 0.185 Uiso 1 1 calc R
O1 O 0.79007(6) 0.95958(14) 0.64740(5) 0.0524(5) Uani 1 1 d .
O1W O 0.67452(6) 1.33362(13) 0.32023(4) 0.0503(4) Uani 1 1 d .
H1WA H 0.6715 1.3315 0.2965 0.075 Uiso 1 1 d R
H1WB H 0.7050 1.3670 0.3290 0.075 Uiso 1 1 d R
O2 O 0.70517(7) 1.06778(15) 0.57209(4) 0.0598(5) Uani 1 1 d .
O2W O 0.66894(9) 0.45195(16) 0.42915(5) 0.0890(7) Uani 1 1 d .
H2WA H 0.6522 0.4738 0.4471 0.134 Uiso 1 1 d R
H2WB H 0.6465 0.4135 0.4133 0.134 Uiso 1 1 d R
O3 O 0.59435(6) 1.02142(14) 0.62098(5) 0.0514(5) Uani 1 1 d .
O4 O 0.67635(7) 0.90026(14) 0.68788(4) 0.0524(5) Uani 1 1 d .
O5 O 0.68078(6) 1.04665(13) 0.39465(4) 0.0383(4) Uani 1 1 d .
O6 O 0.68327(7) 1.23652(14) 0.40388(4) 0.0506(5) Uani 1 1 d .
O7 O 0.39325(7) 1.37717(16) 0.62849(6) 0.0674(6) Uani 1 1 d .
O8 O 0.35019(6) 1.22758(14) 0.59827(5) 0.0485(4) Uani 1 1 d .
O9 O 0.66318(6) 0.45086(15) 0.79235(4) 0.0500(4) Uani 1 1 d .
O10 O 0.65533(6) 0.59878(15) 0.83116(4) 0.0481(4) Uani 1 1 d .
O11 O 0.88134(7) 0.61255(16) 0.09741(5) 0.0646(5) Uani 1 1 d .
O12 O 0.98298(6) 0.63432(15) 0.17481(5) 0.0575(5) Uani 1 1 d .
O13 O 0.88129(7) 0.58177(16) 0.22874(5) 0.0645(5) Uani 1 1 d .
O14 O 0.76471(6) 0.65217(15) -0.06921(5) 0.0508(5) Uani 1 1 d .
O15 O 0.74892(7) 0.83483(17) -0.05074(5) 0.0650(5) Uani 1 1 d .
O16 O 1.23787(6) 0.65417(14) 0.15653(5) 0.0488(4) Uani 1 1 d .
O17 O 1.22128(6) 0.46134(15) 0.14677(5) 0.0517(5) Uani 1 1 d .
O18 O 0.74245(7) 0.70671(14) 0.35962(5) 0.0569(5) Uani 1 1 d .
O19 O 0.73385(6) 0.51529(14) 0.35843(4) 0.0493(4) Uani 1 1 d .
O20 O 0.58427(6) 1.17972(16) 0.33918(5) 0.0543(5) Uani 1 1 d .

loop_
_atom_site_aniso_label
_atom_site_aniso_U_11
_atom_site_aniso_U_22
_atom_site_aniso_U_33
_atom_site_aniso_U_23
_atom_site_aniso_U_13
_atom_site_aniso_U_12
Mn1 0.03166(19) 0.0336(2) 0.0326(2) -0.00006(16) 0.00652(16) 0.00030(15)
Mn2 0.02974(19) 0.0367(2) 0.0311(2) 0.00040(16) 0.00620(15) 0.00102(15)
Mn3 0.0527(2) 0.0367(2) 0.0437(2) -0.00301(18) 0.01776(19) -0.00239(18)
N1 0.0425(15) 0.0720(18) 0.107(2) 0.0104(16) 0.0263(15) 0.0126(13)
C1 0.0252(12) 0.0463(15) 0.0252(13) 0.0037(11) 0.0061(10) 0.0016(10)
C2 0.0457(15) 0.0428(16) 0.0323(14) 0.0052(11) 0.0102(12) 0.0007(11)
C3 0.0265(13) 0.0500(16) 0.0485(16) -0.0012(12) 0.0072(12) 0.0014(11)
C4 0.0393(14) 0.0511(17) 0.0334(14) 0.0005(12) 0.0125(11) 0.0034(11)
C5 0.0342(14) 0.0482(16) 0.0397(15) 0.0014(12) 0.0094(12) 0.0047(12)
C6 0.0602(17) 0.0492(17) 0.0271(15) 0.0020(13) 0.0073(13) -0.0087(13)
C7 0.124(3) 0.0535(19) 0.0293(16) -0.0030(13) 0.0089(17) -0.0240(17)
C8 0.117(3) 0.0467(18) 0.0364(17) -0.0012(14) 0.0078(17) -0.0173(16)
C9 0.0585(16) 0.0371(15) 0.0277(14) 0.0007(11) 0.0102(12) -0.0004(12)
C10 0.0569(16) 0.0405(16) 0.0338(15) -0.0015(12) 0.0097(13) -0.0007(12)
C11 0.0626(17) 0.0383(16) 0.0357(16) 0.0081(12) 0.0152(14) -0.0063(12)
C12 0.0434(15) 0.0406(16) 0.0306(14) -0.0048(12) 0.0060(12) -0.0008(12)
C13 0.0316(14) 0.0464(17) 0.0479(16) 0.0017(13) 0.0012(12) 0.0070(12)
C14 0.0375(15) 0.0372(16) 0.081(2) -0.0092(14) 0.0000(15) -0.0004(12)
C15 0.0369(15) 0.0491(18) 0.070(2) -0.0039(14) 0.0006(14) -0.0014(13)
C16 0.0268(14) 0.0507(17) 0.0563(18) 0.0025(14) 0.0077(12) 0.0054(12)
C17 0.0435(16) 0.0421(16) 0.068(2) -0.0055(14) 0.0091(14) 0.0072(13)
C18 0.0283(14) 0.0530(18) 0.0648(19) -0.0048(14) 0.0003(13) -0.0034(12)
C19 0.0365(16) 0.0534(19) 0.0552(19) 0.0059(15) 0.0143(14) 0.0007(14)
C20 0.0484(15) 0.0473(17) 0.0325(15) 0.0079(12) 0.0092(12) 0.0022(12)
C21 0.0710(19) 0.0463(18) 0.0345(15) 0.0032(12) 0.0165(14) 0.0048(14)
C22 0.0703(18) 0.0385(16) 0.0408(16) -0.0024(13) 0.0118(14) 0.0049(13)
C23 0.0385(14) 0.0463(17) 0.0293(14) 0.0057(12) 0.0043(11) -0.0023(11)
C24 0.0498(15) 0.0485(17) 0.0260(14) -0.0010(12) 0.0069(12) 0.0016(12)
C25 0.0508(15) 0.0402(16) 0.0384(16) 0.0022(12) 0.0089(13) 0.0031(12)
C26 0.0310(14) 0.0529(18) 0.0393(17) 0.0044(14) 0.0025(12) -0.0009(12)
C27 0.0245(13) 0.0609(18) 0.0583(18) 0.0038(14) 0.0000(12) -0.0035(12)
C28 0.0243(12) 0.0575(17) 0.0361(15) -0.0019(13) 0.0064(11) 0.0012(11)
C29 0.0410(15) 0.0617(18) 0.0345(15) -0.0042(13) 0.0078(12) -0.0013(12)
C30 0.0283(14) 0.0588(18) 0.0491(17) -0.0039(13) 0.0088(12) -0.0032(12)
C31 0.0380(14) 0.0650(19) 0.0403(16) 0.0003(14) 0.0140(12) 0.0039(12)
C32 0.0449(16) 0.066(2) 0.0371(17) 0.0025(15) 0.0065(13) 0.0049(14)
C33 0.089(2) 0.065(2) 0.0367(18) -0.0068(15) -0.0126(16) 0.0018(17)
C34 0.077(2) 0.059(2) 0.0502(19) -0.0094(16) -0.0040(16) 0.0002(15)
C35 0.0483(16) 0.0532(18) 0.0450(18) -0.0033(14) -0.0003(14) -0.0042(14)
C36 0.080(2) 0.060(2) 0.0513(19) -0.0176(15) -0.0047(17) 0.0105(16)
C37 0.088(2) 0.060(2) 0.0449(19) -0.0017(15) -0.0034(17) 0.0179(16)
C38 0.0468(17) 0.0501(19) 0.0506(19) -0.0011(15) -0.0037(14) -0.0056(14)
C39 0.0258(13) 0.0569(18) 0.0553(17) -0.0124(14) 0.0095(12) 0.0027(13)
C40 0.0323(15) 0.0512(18) 0.100(2) -0.0256(16) 0.0162(15) 0.0029(13)
C41 0.0336(15) 0.0516(19) 0.090(2) -0.0177(16) 0.0127(15) -0.0087(13)
C42 0.0272(13) 0.0398(16) 0.0548(17) -0.0076(12) 0.0115(12) 0.0004(11)
C43 0.0333(15) 0.0454(17) 0.078(2) -0.0028(14) 0.0146(14) 0.0058(12)
C44 0.0283(14) 0.0546(19) 0.085(2) 0.0011(15) 0.0128(14) -0.0090(12)
C45 0.0307(14) 0.0536(18) 0.0400(15) 0.0012(13) 0.0104(12) 0.0058(13)
C46 0.0413(15) 0.066(2) 0.0381(16) 0.0054(14) 0.0169(13) 0.0185(14)
C47 0.078(2) 0.054(2) 0.063(2) -0.0024(15) 0.0345(17) 0.0214(15)
C48 0.0676(18) 0.0463(18) 0.0573(18) 0.0085(14) 0.0304(15) 0.0134(14)
C49 0.0353(13) 0.0410(15) 0.0360(14) -0.0024(12) 0.0105(11) 0.0058(11)
C50 0.0446(15) 0.0450(16) 0.0488(17) -0.0014(13) 0.0168(13) 0.0052(12)
C51 0.0536(17) 0.0593(19) 0.0457(17) 0.0057(14) 0.0200(14) 0.0007(14)
C52 0.0353(14) 0.0426(16) 0.0395(15) -0.0011(13) 0.0075(12) 0.0068(12)
C53 0.0350(17) 0.070(2) 0.075(2) 0.0082(17) 0.0119(15) 0.0022(14)
C54 0.118(3) 0.127(4) 0.210(5) -0.001(3) 0.083(3) 0.054(3)
C55 0.040(2) 0.114(3) 0.210(5) -0.002(3) -0.002(3) -0.001(2)
O1 0.0232(9) 0.0589(12) 0.0730(13) -0.0068(10) -0.0001(9) 0.0039(8)
O1W 0.0496(10) 0.0462(11) 0.0524(11) 0.0064(8) -0.0012(9) -0.0077(8)
O2 0.0954(14) 0.0561(12) 0.0291(10) 0.0018(8) 0.0129(10) -0.0189(10)
O2W 0.151(2) 0.0581(14) 0.0669(14) 0.0005(11) 0.0458(14) -0.0215(12)
O3 0.0275(9) 0.0491(11) 0.0774(13) -0.0066(9) 0.0073(9) 0.0044(8)
O4 0.0856(13) 0.0447(11) 0.0310(10) 0.0075(8) 0.0219(9) 0.0024(9)
O5 0.0472(10) 0.0401(10) 0.0279(9) -0.0024(7) 0.0059(8) 0.0018(8)
O6 0.0836(13) 0.0349(11) 0.0333(10) 0.0022(8) 0.0082(9) -0.0018(9)
O7 0.0456(11) 0.0504(13) 0.1051(17) -0.0074(12) 0.0067(11) 0.0102(9)
O8 0.0318(10) 0.0634(12) 0.0507(12) 0.0126(9) 0.0070(9) 0.0007(8)
O9 0.0544(11) 0.0478(12) 0.0466(11) 0.0099(9) 0.0026(9) -0.0006(9)
O10 0.0427(10) 0.0719(13) 0.0287(10) 0.0084(9) 0.0016(8) -0.0016(8)
O11 0.0694(13) 0.0850(15) 0.0377(11) -0.0026(10) 0.0015(10) 0.0262(10)
O12 0.0261(9) 0.0612(12) 0.0871(14) -0.0209(10) 0.0151(9) -0.0001(8)
O13 0.0665(12) 0.0868(15) 0.0462(11) 0.0109(10) 0.0283(10) 0.0334(10)
O14 0.0492(11) 0.0557(12) 0.0440(11) -0.0070(9) -0.0051(9) -0.0024(9)
O15 0.0736(13) 0.0552(13) 0.0594(13) -0.0059(10) -0.0133(10) 0.0011(10)
O16 0.0279(9) 0.0469(11) 0.0737(13) -0.0044(9) 0.0143(9) -0.0061(8)
O17 0.0371(10) 0.0459(11) 0.0761(13) -0.0041(10) 0.0221(9) 0.0037(8)
O18 0.0809(13) 0.0345(11) 0.0635(12) -0.0091(9) 0.0383(10) 0.0059(9)
O19 0.0598(11) 0.0401(11) 0.0537(11) -0.0022(9) 0.0277(9) -0.0003(8)
O20 0.0357(10) 0.0594(13) 0.0689(13) 0.0005(10) 0.0111(9) 0.0049(9)

loop_
_atom_type_symbol
_atom_type_description
_atom_type_scat_dispersion_real
_atom_type_scat_dispersion_imag
_atom_type_scat_source
C C 0.0033 0.0016 'International Tables Vol C Tables 4.2.6.8 and 6.1.1.4'
H H 0.0000 0.0000 'International Tables Vol C Tables 4.2.6.8 and 6.1.1.4'
N N 0.0061 0.0033 'International Tables Vol C Tables 4.2.6.8 and 6.1.1.4'
O O 0.0106 0.0060 'International Tables Vol C Tables 4.2.6.8 and 6.1.1.4'
Mn Mn 0.3368 0.7283 'International Tables Vol C Tables 4.2.6.8 and 6.1.1.4'

loop_
_geom_angle_atom_site_label_1
_geom_angle_atom_site_label_2
_geom_angle_atom_site_label_3
_geom_angle
_geom_angle_site_symmetry_1
_geom_angle_site_symmetry_3
O14 Mn1 O17 96.66(7) 4_576 2_755
O14 Mn1 O10 170.40(7) 4_576 4_575
O17 Mn1 O10 92.82(7) 2_755 4_575
O14 Mn1 O5 96.05(6) 4_576 .
O17 Mn1 O5 93.63(6) 2_755 .
O10 Mn1 O5 81.80(6) 4_575 .
O14 Mn1 O18 88.91(7) 4_576 .
O17 Mn1 O18 89.37(6) 2_755 .
O10 Mn1 O18 92.71(6) 4_575 .
O5 Mn1 O18 173.86(6) . .
O14 Mn1 O8 85.68(6) 4_576 3_676
O17 Mn1 O8 173.06(7) 2_755 3_676
O10 Mn1 O8 85.08(6) 4_575 3_676
O5 Mn1 O8 92.62(6) . 3_676
O18 Mn1 O8 84.13(6) . 3_676
O16 Mn2 O9 91.91(6) 2_755 4_575
O16 Mn2 O1W 88.04(6) 2_755 .
O9 Mn2 O1W 103.87(7) 4_575 .
O16 Mn2 O20 173.18(6) 2_755 .
O9 Mn2 O20 91.88(6) 4_575 .
O1W Mn2 O20 85.55(6) . .
O16 Mn2 O5 91.11(6) 2_755 .
O9 Mn2 O5 112.61(6) 4_575 .
O1W Mn2 O5 143.51(6) . .
O20 Mn2 O5 92.66(6) . .
O16 Mn2 O6 90.80(6) 2_755 .
O9 Mn2 O6 167.53(6) 4_575 .
O1W Mn2 O6 88.38(6) . .
O20 Mn2 O6 86.70(6) . .
O5 Mn2 O6 55.15(5) . .
O15 Mn3 O2W 96.65(8) 4_576 .
O15 Mn3 O19 118.74(7) 4_576 .
O2W Mn3 O19 99.71(7) . .
O15 Mn3 O8 87.87(7) 4_576 3_676
O2W Mn3 O8 120.63(7) . 3_676
O19 Mn3 O8 129.18(6) . 3_676
O15 Mn3 O7 140.98(7) 4_576 3_676
O2W Mn3 O7 88.03(8) . 3_676
O19 Mn3 O7 98.34(7) . 3_676
O8 Mn3 O7 57.38(6) 3_676 3_676
O15 Mn3 O18 93.83(7) 4_576 .
O2W Mn3 O18 156.63(7) . .
O19 Mn3 O18 57.01(6) . .
O8 Mn3 O18 80.50(6) 3_676 .
O7 Mn3 O18 96.86(7) 3_676 .
O15 Mn3 C19 114.93(8) 4_576 3_676
O2W Mn3 C19 103.65(8) . 3_676
O19 Mn3 C19 117.48(7) . 3_676
O8 Mn3 C19 29.52(7) 3_676 3_676
O7 Mn3 C19 27.99(6) 3_676 3_676
O18 Mn3 C19 90.64(7) . 3_676
O15 Mn3 C52 107.36(8) 4_576 .
O2W Mn3 C52 128.40(8) . .
O19 Mn3 C52 28.76(6) . .
O8 Mn3 C52 105.56(7) 3_676 .
O7 Mn3 C52 99.41(7) 3_676 .
O18 Mn3 C52 28.26(6) . .
C19 Mn3 C52 106.14(7) 3_676 .
C53 N1 C55 120.3(3) . .
C53 N1 C54 121.7(3) . .
C55 N1 C54 118.0(3) . .
C2 C1 C3 109.77(18) . .
C2 C1 C5 110.85(18) . .
C3 C1 C5 107.20(18) . .
C2 C1 C4 107.47(18) . .
C3 C1 C4 111.84(18) . .
C5 C1 C4 109.74(17) . .
O2 C2 C1 106.74(18) . .
O3 C3 C1 107.68(18) . .
O4 C4 C1 106.30(18) . .
O1 C5 C1 108.66(18) . .
O2 C6 C11 125.3(2) . .
O2 C6 C7 114.5(2) . .
C11 C6 C7 120.2(2) . .
C6 C7 C8 120.0(2) . .
C9 C8 C7 120.5(3) . .
C8 C9 C10 118.7(2) . .
C8 C9 C12 119.9(2) . .
C10 C9 C12 121.4(2) . .
C11 C10 C9 120.8(2) . .
C6 C11 C10 119.8(2) . .
O6 C12 O5 119.7(2) . .
O6 C12 C9 121.2(2) . .
O5 C12 C9 119.1(2) . .
O3 C13 C18 124.1(2) . .
O3 C13 C14 115.5(2) . .
C18 C13 C14 120.3(2) . .
C15 C14 C13 119.8(2) . .
C16 C15 C14 120.7(2) . .
C15 C16 C17 119.1(2) . .
C15 C16 C19 121.7(2) . .
C17 C16 C19 119.1(2) . .
C18 C17 C16 121.0(2) . .
C13 C18 C17 118.9(2) . .
O7 C19 O8 120.6(2) . .
O7 C19 C16 121.7(2) . .
O8 C19 C16 117.5(2) . .
O7 C19 Mn3 62.28(13) . 3_676
O8 C19 Mn3 58.72(12) . 3_676
C16 C19 Mn3 169.04(18) . 3_676
O4 C20 C21 125.3(2) . .
O4 C20 C25 114.7(2) . .
C21 C20 C25 120.0(2) . .
C20 C21 C22 119.2(2) . .
C21 C22 C23 121.6(2) . .
C24 C23 C22 117.6(2) . .
C24 C23 C26 121.0(2) . .
C22 C23 C26 121.4(2) . .
C25 C24 C23 121.8(2) . .
C24 C25 C20 119.8(2) . .
O9 C26 O10 123.2(2) . .
O9 C26 C23 119.3(2) . .
O10 C26 C23 117.5(2) . .
O1 C27 C28 107.12(19) . 4_576
C29 C28 C30 110.61(19) . .
C29 C28 C27 110.69(19) . 4_575
C30 C28 C27 106.66(19) . 4_575
C29 C28 C31 107.1(2) . .
C30 C28 C31 111.58(19) . .
C27 C28 C31 110.23(19) 4_575 .
O11 C29 C28 107.1(2) . .
O12 C30 C28 109.27(19) . .
O13 C31 C28 107.37(19) . .
C33 C32 C37 121.1(3) . .
C33 C32 O11 123.8(2) . .
C37 C32 O11 115.1(2) . .
C32 C33 C34 119.3(3) . .
C35 C34 C33 121.0(3) . .
C34 C35 C36 117.7(3) . .
C34 C35 C38 121.7(3) . .
C36 C35 C38 120.5(2) . .
C35 C36 C37 122.3(3) . .
C32 C37 C36 118.7(3) . .
O14 C38 O15 125.0(3) . .
O14 C38 C35 117.6(2) . .
O15 C38 C35 117.4(2) . .
C44 C39 O12 124.9(2) . .
C44 C39 C40 119.3(2) . .
O12 C39 C40 115.7(2) . .
C39 C40 C41 119.1(2) . .
C42 C41 C40 122.2(2) . .
C41 C42 C43 117.8(2) . .
C41 C42 C45 121.2(2) . .
C43 C42 C45 120.9(2) . .
C44 C43 C42 121.3(2) . .
C39 C44 C43 120.3(2) . .
O17 C45 O16 125.7(2) . .
O17 C45 C42 116.9(2) . .
O16 C45 C42 117.4(2) . .
O13 C46 C51 124.2(3) . .
O13 C46 C47 116.3(2) . .
C51 C46 C47 119.5(2) . .
C46 C47 C48 121.3(3) . .
C47 C48 C49 120.0(2) . .
C48 C49 C50 118.5(2) . .
C48 C49 C52 120.8(2) . .
C50 C49 C52 120.6(2) . .
C49 C50 C51 120.8(2) . .
C46 C51 C50 119.7(2) . .
O18 C52 O19 119.6(2) . .
O18 C52 C49 120.1(2) . .
O19 C52 C49 120.3(2) . .
O18 C52 Mn3 64.09(13) . .
O19 C52 Mn3 55.56(12) . .
C49 C52 Mn3 174.79(18) . .
O20 C53 N1 126.0(3) . .
C5 O1 C27 113.57(18) . .
C6 O2 C2 119.82(18) . .
C13 O3 C3 116.96(18) . .
C20 O4 C4 118.53(18) . .
C12 O5 Mn1 147.53(14) . .
C12 O5 Mn2 95.73(14) . .
Mn1 O5 Mn2 103.47(6) . .
C12 O6 Mn2 89.42(14) . .
C19 O7 Mn3 89.73(15) . 3_676
C19 O8 Mn3 91.76(15) . 3_676
C19 O8 Mn1 128.35(15) . 3_676
Mn3 O8 Mn1 94.81(6) 3_676 3_676
C26 O9 Mn2 113.05(16) . 4_576
C26 O10 Mn1 130.22(15) . 4_576
C32 O11 C29 119.97(19) . .
C39 O12 C30 117.92(18) . .
C46 O13 C31 119.61(18) . .
C38 O14 Mn1 135.86(17) . 4_575
C38 O15 Mn3 128.34(17) . 4_575
C45 O16 Mn2 126.10(15) . 2_745
C45 O17 Mn1 138.29(16) . 2_745
C52 O18 Mn1 172.95(16) . .
C52 O18 Mn3 87.64(14) . .
Mn1 O18 Mn3 92.97(6) . .
C52 O19 Mn3 95.68(14) . .
C53 O20 Mn2 124.71(17) . .

loop_
_geom_bond_atom_site_label_1
_geom_bond_atom_site_label_2
_geom_bond_distance
_geom_bond_site_symmetry_2
Mn1 O14 2.0948(16) 4_576
Mn1 O17 2.1094(16) 2_755
Mn1 O10 2.1139(15) 4_575
Mn1 O5 2.1853(15) .
Mn1 O18 2.1953(17) .
Mn1 O8 2.2509(16) 3_676
Mn2 O16 2.1180(15) 2_755
Mn2 O9 2.1241(16) 4_575
Mn2 O1W 2.1544(15) .
Mn2 O20 2.1901(16) .
Mn2 O5 2.2675(15) .
Mn2 O6 2.4143(16) .
Mn3 O15 2.0771(18) 4_576
Mn3 O2W 2.0904(18) .
Mn3 O19 2.1769(16) .
Mn3 O8 2.2438(16) 3_676
Mn3 O7 2.3230(17) 3_676
Mn3 O18 2.3646(17) .
Mn3 C19 2.624(3) 3_676
Mn3 C52 2.627(2) .
N1 C53 1.310(3) .
N1 C55 1.436(4) .
N1 C54 1.445(4) .
C1 C2 1.519(3) .
C1 C3 1.524(3) .
C1 C5 1.526(3) .
C1 C4 1.526(3) .
C2 O2 1.427(2) .
C3 O3 1.426(2) .
C4 O4 1.429(2) .
C5 O1 1.401(2) .
C6 O2 1.363(3) .
C6 C11 1.366(3) .
C6 C7 1.372(3) .
C7 C8 1.377(3) .
C8 C9 1.376(3) .
C9 C10 1.383(3) .
C9 C12 1.486(3) .
C10 C11 1.377(3) .
C12 O6 1.245(2) .
C12 O5 1.266(2) .
C13 O3 1.359(2) .
C13 C18 1.374(3) .
C13 C14 1.386(3) .
C14 C15 1.371(3) .
C15 C16 1.367(3) .
C16 C17 1.384(3) .
C16 C19 1.502(3) .
C17 C18 1.381(3) .
C19 O7 1.232(3) .
C19 O8 1.293(3) .
C19 Mn3 2.624(3) 3_676
C20 O4 1.357(3) .
C20 C21 1.378(3) .
C20 C25 1.386(3) .
C21 C22 1.382(3) .
C22 C23 1.388(3) .
C23 C24 1.384(3) .
C23 C26 1.490(3) .
C24 C25 1.367(3) .
C26 O9 1.251(3) .
C26 O10 1.258(3) .
C27 O1 1.431(2) .
C27 C28 1.517(3) 4_576
C28 C29 1.508(3) .
C28 C30 1.511(3) .
C28 C27 1.517(3) 4_575
C28 C31 1.533(3) .
C29 O11 1.427(3) .
C30 O12 1.420(2) .
C31 O13 1.438(3) .
C32 C33 1.353(3) .
C32 C37 1.367(3) .
C32 O11 1.374(3) .
C33 C34 1.408(3) .
C34 C35 1.365(3) .
C35 C36 1.375(3) .
C35 C38 1.496(3) .
C36 C37 1.381(3) .
C38 O14 1.245(3) .
C38 O15 1.258(3) .
C39 C44 1.361(3) .
C39 O12 1.363(2) .
C39 C40 1.383(3) .
C40 C41 1.388(3) .
C41 C42 1.353(3) .
C42 C43 1.379(3) .
C42 C45 1.502(3) .
C43 C44 1.378(3) .
C45 O17 1.249(3) .
C45 O16 1.263(3) .
C46 O13 1.356(3) .
C46 C51 1.368(3) .
C46 C47 1.368(3) .
C47 C48 1.370(3) .
C48 C49 1.381(3) .
C49 C50 1.384(3) .
C49 C52 1.479(3) .
C50 C51 1.386(3) .
C52 O18 1.245(3) .
C52 O19 1.270(3) .
C53 O20 1.221(3) .
O7 Mn3 2.3230(17) 3_676
O8 Mn3 2.2438(16) 3_676
O8 Mn1 2.2509(16) 3_676
O9 Mn2 2.1241(16) 4_576
O10 Mn1 2.1139(15) 4_576
O14 Mn1 2.0948(16) 4_575
O15 Mn3 2.0770(18) 4_575
O16 Mn2 2.1180(15) 2_745
O17 Mn1 2.1094(16) 2_745

loop_
_platon_squeeze_void_nr
_platon_squeeze_void_average_x
_platon_squeeze_void_average_y
_platon_squeeze_void_average_z
_platon_squeeze_void_volume
_platon_squeeze_void_count_electrons
_platon_squeeze_void_content
1 -0.001 -0.030 -0.004 5269 1622 ' '
